data_1558550
loop_
_publ_author_name
'Iversen, Bo Brummerstedt'
'Larsen, Finn Krebs'
'Reynolds, Philip A.'
'Figgis, Brian N.'

_publ_section_title
;
 Single-Crystal Neutron Diffraction Study of Diammonium Hexaaquacopper
 Disulfate at 15 and 293 K. Investigation of Anharmonic Thermal Motion
;
_journal_name_full 'Acta Chemica Scandinavica'
_journal_page_first 800
_journal_page_last 809
_journal_paper_doi 10.3891/acta.chem.scand.48-0800
_journal_volume 48
_journal_year 1994
_chemical_formula_moiety 'Cu D12 O6, 2(O4 S), 2(D4 N)'
_chemical_formula_sum 'Cu D20 N2 O14 S2'
_chemical_formula_weight 419.96
_chemical_name_common
;
Diammonium Hexaaquacopper Disulfate (ND4)2Cu(SO4)2.6D2O
;
_space_group_IT_number 14
_space_group_name_Hall '-P 2yab'
_space_group_name_H-M_alt 'P 1 21/a 1'
_symmetry_cell_setting monoclinic
_symmetry_Int_Tables_number 14
_symmetry_space_group_name_Hall '-P 2yab'
_symmetry_space_group_name_H-M 'P 1 21/a 1'
_cell_angle_alpha 90.
_cell_angle_beta 106.46(4)
_cell_angle_gamma 90.
_cell_formula_units_Z 2
_cell_length_a 9.302(4)
_cell_length_b 12.519(9)
_cell_length_c 6.188(3)
_cell_volume 691.1(7)
_diffrn_ambient_temperature 293
_diffrn_radiation_probe neutron
_diffrn_radiation_wavelength 1.013
_exptl_absorpt_coefficient_mu 0.039
_exptl_crystal_density_diffrn 2.018
_refine_ls_goodness_of_fit_ref 2.41
_refine_ls_number_parameters 179
_refine_ls_number_reflns 1585
_refine_ls_R_factor_gt 0.064
_refine_ls_wR_factor_gt 0.072
_cod_data_source_file Acta-Chem-Scand-1994-48-800-2.cif
_cod_data_source_block 2
_cod_depositor_comments
;
Deuteration 89%
The paper contains also anharmonic calculation results
;
_cod_original_sg_symbol_H-M 'P 21/a'
_cod_original_formula_sum 'D20 Cu N2 O14 S2'
_cod_database_code 1558550

loop_
_space_group_symop_id
_space_group_symop_operation_xyz
1 x,y,z
2 1/2-x,1/2+y,-z
3 -x,-y,-z
4 1/2+x,1/2-y,z

loop_
_atom_site_aniso_label
_atom_site_aniso_U_11
_atom_site_aniso_U_22
_atom_site_aniso_U_33
_atom_site_aniso_U_23
_atom_site_aniso_U_13
_atom_site_aniso_U_12
Cu 0.0151(5) 0.0186(6) 0.0154(6) 0.0007(5) 0.0033(4) -0.0018(4)
S2 0.0170(10) 0.0210(10) 0.0190(10) 0.0000(10) 0.0045(8) -0.0038(9)
O7 0.0284(7) 0.0415(9) 0.0228(7) 0.0027(6) 0.0054(6) -0.0057(6)
O8 0.0267(8) 0.0301(8) 0.0337(8) 0.0060(6) 0.0056(6) -0.0011(6)
O9 0.0239(6) 0.0238(7) 0.0197(6) 0.0026(5) 0.0081(5) 0.0002(5)
O3 0.0477(9) 0.0271(7) 0.0284(8) 0.0031(6) 0.0090(7) -0.0111(7)
O4 0.0213(7) 0.0490(10) 0.0470(10) -0.0063(8) 0.0052(5) 0.0059(7)
O5 0.0223(6) 0.0290(7) 0.0268(7) -0.0042(6) 0.0061(5) -0.0092(5)
O6 0.0391(8) 0.0349(8) 0.0215(7) -0.0047(6) 0.0097(6) -0.0046(6)
N10 0.0292(5) 0.0344(5) 0.0284(5) 0.0033(4) 0.0107(4) 0.0012(4)
D15 0.0374(9) 0.0448(11) 0.0260(9) 0.0005(8) 0.0049(7) -0.0047(8)
D16 0.0381(9) 0.0470(10) 0.0349(9) -0.0002(8) 0.0142(8) -0.0104(8)
D17 0.0280(9) 0.0470(10) 0.0400(10) 0.0000(9) 0.0079(7) -0.0014(8)
D18 0.0420(10) 0.0330(10) 0.0440(10) 0.0017(8) 0.0146(8) -0.0025(8)
D19 0.0352(9) 0.0386(9) 0.0323(9) 0.0050(7) 0.0174(7) 0.0047(7)
D20 0.0358(8) 0.0274(8) 0.0308(8) 0.0043(7) 0.0105(6) 0.0049(7)
D11 0.0571(14) 0.081(2) 0.0400(12) -0.0041(12) 0.0051(11) -0.0195(14)
D12 0.0541(14) 0.0496(14) 0.0834(19) 0.0082(13) 0.0236(13) 0.0149(12)
D13 0.0609(15) 0.145(4) 0.0513(15) 0.0285(19) 0.0325(13) 0.036(2)
D14 0.0769(19) 0.0411(13) 0.0757(19) 0.0084(13) 0.0007(15) -0.0116(13)

loop_
_atom_site_label
_atom_site_type_symbol
_atom_site_thermal_displace_type
_atom_site_fract_x
_atom_site_fract_y
_atom_site_fract_z
_atom_site_occupancy
_atom_site_U_iso_or_equiv
_atom_site_calc_flag
_atom_site_refinement_flags
_atom_site_disorder_assembly
_atom_site_disorder_group
Cu Cu Uani 0.00000 0.00000 0.00000 1.000 0.0166(3) . . . .
S2 S Uani 0.3954(3) 0.1414(2) 0.7422(4) 1.000 0.0191(6) . . . .
O7 O Uani 0.1601(2) 0.1100(2) 0.1674(3) 1.000 0.0313(4) . . . .
O8 O Uani -0.1771(2) 0.11180(10) 0.0397(3) 1.000 0.0308(5) . . . .
O9 O Uani 0.0020(2) -0.06560(10) 0.2883(2) 1.000 0.0221(4) . . . .
O3 O Uani 0.3965(2) 0.23570(10) 0.6001(3) 1.000 0.0348(5) . . . .
O4 O Uani 0.5354(2) 0.0820(2) 0.7730(4) 1.000 0.0400(5) . . . .
O5 O Uani 0.2690(2) 0.07220(10) 0.6246(3) 1.000 0.0262(4) . . . .
O6 O Uani 0.3770(2) 0.17470(10) 0.9614(3) 1.000 0.0316(4) . . . .
N10 N Uani 0.12650(10) 0.35450(10) 0.3633(2) 1.000 0.0302(3) . . . .
D15 D Uani 0.2056(2) 0.0937(2) 0.3247(3) 1.000 0.0369(6) . . . .
D16 D Uani 0.2382(2) 0.1258(2) 0.0973(3) 1.000 0.0392(5) . . . .
D17 D Uani -0.2780(2) 0.0991(2) -0.0548(4) 1.000 0.0387(6) . . . .
D18 D Uani -0.1552(2) 0.1853(2) 0.0121(4) 1.000 0.0392(6) . . . .
D19 D Uani -0.0942(2) -0.0613(2) 0.3238(3) 1.000 0.0338(5) . . . .
D20 D Uani 0.0342(2) -0.13980(10) 0.3127(3) 1.000 0.0311(5) . . . .
D11 D Uani 0.0505(3) 0.3402(3) 0.2167(4) 1.000 0.0611(9) . . . .
D12 D Uani 0.2123(2) 0.3024(6) 0.4069(3) 1.000 0.0615(9) . . . .
D13 D Uani 0.0803(4) 0.3564(4) 0.4882(5) 1.000 0.0823(15) . . . .
D14 D Uani 0.1706(4) 0.4276(2) 0.3564(6) 1.000 0.0689(10) . . . .

loop_
_geom_angle_atom_site_label_1
_geom_angle_atom_site_label_2
_geom_angle_atom_site_label_3
_geom_angle
_geom_angle_site_symmetry_1
_geom_angle_site_symmetry_2
_geom_angle_site_symmetry_3
_geom_angle_publ_flag
O7 Cu O8 88.66(8) . . . yes
O7 Cu O9 90.19(8) . . . yes
O7 Cu O7 180.00 . . 3_555 yes
O7 Cu O8 91.34(8) . . 3_555 yes
O7 Cu O9 89.81(8) . . 3_555 yes
O8 Cu O9 88.82(8) . . . yes
O7 Cu O8 91.34(8) 3_555 . . yes
O8 Cu O8 180.00 . . 3_555 yes
O8 Cu O9 91.18(8) . . 3_555 yes
O7 Cu O9 89.81(8) 3_555 . . yes
O8 Cu O9 91.18(8) 3_555 . . yes
O9 Cu O9 180.00 . . 3_555 yes
O7 Cu O8 88.66(8) 3_555 . 3_555 yes
O7 Cu O9 90.19(8) 3_555 . 3_555 yes
O8 Cu O9 88.82(8) 3_555 . 3_555 yes
O5 S2 O6 109.6(2) . . . yes
O3 S2 O6 110.16(18) . . . yes
O3 S2 O4 109.2(2) . . . yes
O3 S2 O5 108.38(19) . . . yes
O4 S2 O5 108.7(2) . . . yes
O4 S2 O6 110.8(2) . . . yes
Cu O7 D16 115.8(2) . . . yes
Cu O7 D15 114.2(2) . . . yes
D15 O7 D16 109.0(2) . . . yes
Cu O8 D18 112.25(19) . . . yes
Cu O8 D17 116.80(18) . . . yes
D17 O8 D18 105.4(3) . . . yes
D19 O9 D20 106.1(2) . . . yes
Cu O9 D19 114.00(16) . . . yes
Cu O9 D20 117.63(16) . . . yes
D11 N10 D12 115.6(3) . . . yes
D11 N10 D13 111.4(3) . . . yes
D11 N10 D14 108.5(3) . . . yes
D12 N10 D13 107.1(3) . . . yes
D12 N10 D14 107.4(4) . . . yes
D13 N10 D14 106.5(4) . . . yes

loop_
_geom_bond_atom_site_label_1
_geom_bond_atom_site_label_2
_geom_bond_distance
_geom_bond_site_symmetry_1
_geom_bond_site_symmetry_2
_geom_bond_publ_flag
Cu O7 2.077(3) . . yes
Cu O8 2.228(2) . . yes
Cu O9 1.9593(19) . . yes
Cu O7 2.077(3) . 3_555 yes
Cu O8 2.228(2) . 3_555 yes
Cu O9 1.9593(19) . 3_555 yes
S2 O4 1.464(4) . . yes
S2 O5 1.476(3) . . yes
S2 O6 1.475(3) . . yes
S2 O3 1.474(3) . . yes
O7 D15 0.967(3) . . yes
O7 D16 0.966(3) . . yes
O8 D18 0.968(3) . . yes
O8 D17 0.968(3) . . yes
O9 D19 0.982(3) . . yes
O9 D20 0.975(2) . . yes
N10 D11 0.996(3) . . yes
N10 D12 1.007(5) . . yes
N10 D13 0.985(4) . . yes
N10 D14 1.009(3) . . yes

loop_
_geom_hbond_atom_site_label_D
_geom_hbond_atom_site_label_H
_geom_hbond_atom_site_label_A
_geom_hbond_distance_DH
_geom_hbond_distance_HA
_geom_hbond_distance_DA
_geom_hbond_angle_DHA
_geom_hbond_site_symmetry_A
_geom_hbond_publ_flag
N10 D11 O6 0.996(3) 1.921(3) 2.904(3) 168.8(3) 4_454 yes
N10 D12 O3 1.007(5) 1.975(4) 2.929(3) 157.2(4) . yes
N10 D13 O3 0.985(4) 2.324(5) 3.127(3) 138.0(4) 4_455 yes
N10 D13 O4 0.985(4) 2.072(4) 2.999(3) 156.1(4) 4_455 yes
N10 D14 O5 1.009(3) 1.889(3) 2.887(3) 169.8(3) 2_556 yes
O7 D15 O5 0.967(3) 1.801(3) 2.762(3) 172.3(2) . yes
O7 D16 O6 0.966(3) 1.834(3) 2.795(3) 172.1(3) 1_554 yes
O8 D17 O4 0.968(3) 1.774(3) 2.741(3) 177.4(3) 1_454 yes
O8 D18 O6 0.968(3) 1.820(3) 2.788(3) 177.2(2) 4_454 yes
O9 D19 O5 0.982(3) 1.749(3) 2.724(3) 172.0(2) 3_556 yes
O9 D20 O3 0.975(2) 1.714(2) 2.681(3) 170.76(19) 2_546 yes
